data_2106436
loop_
_publ_author_name
'Shannon, J.'
'Katz, L.'

_publ_section_title
;
 The structure of barium silicon niobium oxide, Ba3 Si4 Nb6 O26: A
 Compound with Linear Silicon-Oxygen-Silicon Groups
;
_journal_name_full 'Acta Crystallographica B (24,1968-38,1982)'
_journal_page_first 105
_journal_page_last 109
_journal_volume 26
_journal_year 1970
_chemical_formula_sum 'Ba3 Nb6 O26 Si4'
_chemical_name_systematic 'Ba3 Si4 Nb6 O26'
_space_group_IT_number 189
_symmetry_space_group_name_Hall 'P -6 -2'
_symmetry_space_group_name_H-M 'P -6 2 m'
_cell_angle_alpha 90
_cell_angle_beta 90
_cell_angle_gamma 120
_cell_formula_units_Z 1
_cell_length_a 9
_cell_length_b 9
_cell_length_c 7.89
_cell_volume 553.468
_citation_journal_id_ASTM ACBCAR
_cod_data_source_file Shannon_ACBCAR_1970_1790.cif
_cod_data_source_block Ba3Nb6O26Si4
_cod_original_cell_volume 553.4681
_cod_database_code 2106436

loop_
_symmetry_equiv_pos_as_xyz
x,y,z
-x+y,-x,-z
-y,x-y,z
x,y,-z
-x+y,-x,z
-y,x-y,-z
y,x,z
x-y,-y,-z
-x,-x+y,z
y,x,-z
x-y,-y,z
-x,-x+y,-z

loop_
_atom_site_label
_atom_site_type_symbol
_atom_site_fract_x
_atom_site_fract_y
_atom_site_fract_z
_atom_site_occupancy
_atom_site_U_iso_or_equiv
Ba1 Ba+2 0.59334 0 0.5 1 0.0
O2 O-2 0.2734 0 0 1 0.0
O3 O-2 0.8188 0 0.2358 1 0.0
O4 O-2 0.4888 0.183 0.2841 1 0.0
O1 O-2 0.3333 0.6667 0 1 0.0
Nb1 Nb+5 0.23809 0 0.23939 1 0.0
O5 O-2 0.2269 0 0.5 1 0.0
Si1 Si+4 0.3333 0.6667 0.20309 1 0.0
